data_1556247
loop_
_publ_author_name
'Sinai, \'Ad\'am'
'M\'esz\'aros, \'Ad\'am'
'G\'ati, Tam\'as'
'Kudar, Veronika'
'Pall\'o, Anna'
'Nov\'ak, Zolt\'an'

_publ_section_title
;
 Copper-catalyzed oxidative ring closure and carboarylation of
 2-ethynylanilides.
;
_journal_issue 22
_journal_name_full 'Organic letters'
_journal_page_first 5654
_journal_page_last 5657
_journal_paper_doi 10.1021/ol402600r
_journal_volume 15
_journal_year 2013
_chemical_formula_moiety 'C25 H22 N2 O3'
_chemical_formula_sum 'C25 H22 N2 O3'
_chemical_formula_weight 398.45
_chemical_melting_point 416(2)
_chemical_name_systematic
; 
(Z)-2-tert-butyl-4-((4-nitrophenyl)(phenyl)methylene)
-4H-benzo[d][1,3]oxazine
;
_space_group_IT_number 14
_space_group_name_Hall '-P 2ybc'
_space_group_name_H-M_alt 'P 1 21/c 1'
_symmetry_cell_setting monoclinic
_symmetry_space_group_name_Hall '-P 2ybc'
_symmetry_space_group_name_H-M 'P 1 21/c 1'
_atom_sites_solution_hydrogens geom
_atom_sites_solution_primary direct
_atom_sites_solution_secondary difmap
_audit_creation_method SHELXL-97
_cell_angle_alpha 90.00
_cell_angle_beta 98.2730(10)
_cell_angle_gamma 90.00
_cell_formula_units_Z 4
_cell_length_a 5.98980(10)
_cell_length_b 19.4167(5)
_cell_length_c 18.1253(4)
_cell_measurement_reflns_used 5870
_cell_measurement_temperature 93(2)
_cell_measurement_theta_max 69.91
_cell_measurement_theta_min 6.72
_cell_volume 2086.07(8)
_computing_cell_refinement
;
'CrystalClear (Rigaku/MSC Inc., 2006)'          
;
_computing_data_collection
;
'CrystalClear (Rigaku/MSC Inc., 2006)'          
;
_computing_data_reduction
;
'CrystalClear (Rigaku/MSC Inc., 2006)'          
;
_computing_molecular_graphics
;
'ORTEP-3 for Windows (Farrugia, 1997)' 
;
_computing_structure_refinement 'SHELXL-97 (Sheldrick, 1997)'
_computing_structure_solution 'SHELXS-97 (Sheldrick, 1990)'
_diffrn_ambient_temperature 93(2)
_diffrn_detector_area_resol_mean 10.0000
_diffrn_measured_fraction_theta_full 0.929
_diffrn_measured_fraction_theta_max 0.929
_diffrn_measurement_device_type RAXIS-RAPID
_diffrn_measurement_method dtprofit.ref
_diffrn_radiation_monochromator graphite
_diffrn_radiation_source 'fine-focus sealed tube'
_diffrn_radiation_type CuK\a
_diffrn_radiation_wavelength 1.54187
_diffrn_reflns_av_R_equivalents 0.0775
_diffrn_reflns_av_sigmaI/netI 0.1037
_diffrn_reflns_limit_h_max 6
_diffrn_reflns_limit_h_min -6
_diffrn_reflns_limit_k_max 19
_diffrn_reflns_limit_k_min -14
_diffrn_reflns_limit_l_max 13
_diffrn_reflns_limit_l_min -19
_diffrn_reflns_number 9647
_diffrn_reflns_theta_full 55.08
_diffrn_reflns_theta_max 55.08
_diffrn_reflns_theta_min 6.72
_exptl_absorpt_coefficient_mu 0.675
_exptl_absorpt_correction_T_max 0.949
_exptl_absorpt_correction_T_min 0.844
_exptl_absorpt_correction_type numerical
_exptl_absorpt_process_details
;
 T.Higashi, Numerical Absorption Correction, NUMABS, 2002
;
_exptl_crystal_colour Yellow
_exptl_crystal_density_diffrn 1.269
_exptl_crystal_density_method 'not measured'
_exptl_crystal_description Prism
_exptl_crystal_F_000 840
_exptl_crystal_size_max 0.32
_exptl_crystal_size_mid 0.13
_exptl_crystal_size_min 0.11
_refine_diff_density_max 0.196
_refine_diff_density_min -0.193
_refine_diff_density_rms 0.051
_refine_ls_extinction_method none
_refine_ls_goodness_of_fit_ref 1.052
_refine_ls_hydrogen_treatment constr
_refine_ls_matrix_type full
_refine_ls_number_parameters 274
_refine_ls_number_reflns 2451
_refine_ls_number_restraints 0
_refine_ls_restrained_S_all 1.052
_refine_ls_R_factor_all 0.1272
_refine_ls_R_factor_gt 0.0713
_refine_ls_shift/su_max 0.000
_refine_ls_shift/su_mean 0.000
_refine_ls_structure_factor_coef Fsqd
_refine_ls_weighting_details 'calc w=1/[\s^2^(Fo^2^)+(0.0634P)^2^+0.0723P] where P=(Fo^2^+2Fc^2^)/3'
_refine_ls_weighting_scheme calc
_refine_ls_wR_factor_gt 0.1392
_refine_ls_wR_factor_ref 0.1590
_reflns_number_gt 1507
_reflns_number_total 2451
_reflns_threshold_expression >2sigma(I)
_cod_data_source_file ol402600r_si_003.cif
_cod_data_source_block 3j
_cod_original_sg_symbol_H-M 'P 21/c'
_cod_database_code 1556247

loop_
_symmetry_equiv_pos_as_xyz
'x, y, z'
'-x, y+1/2, -z+1/2'
'-x, -y, -z'
'x, -y-1/2, z-1/2'

loop_
_atom_site_label
_atom_site_type_symbol
_atom_site_fract_x
_atom_site_fract_y
_atom_site_fract_z
_atom_site_U_iso_or_equiv
_atom_site_adp_type
_atom_site_occupancy
_atom_site_symmetry_multiplicity
_atom_site_calc_flag
_atom_site_refinement_flags
O1 O -0.6484(5) 0.18895(17) 0.13180(17) 0.0702(11) Uani 1 1 d .
O2 O -0.7016(5) 0.14164(17) 0.23569(17) 0.0644(11) Uani 1 1 d .
O3 O 0.2570(4) 0.24215(17) 0.43895(14) 0.0471(9) Uani 1 1 d .
N1 N 0.6131(6) 0.2296(2) 0.50886(17) 0.0419(10) Uani 1 1 d .
N2 N -0.5965(6) 0.1796(2) 0.1987(2) 0.0543(12) Uani 1 1 d .
C2 C 0.4212(8) 0.2053(3) 0.4827(2) 0.0431(13) Uani 1 1 d .
C4 C 0.3035(7) 0.3072(3) 0.4101(2) 0.0431(13) Uani 1 1 d .
C5 C 0.4970(7) 0.3416(3) 0.4522(2) 0.0391(12) Uani 1 1 d .
C6 C 0.5428(7) 0.4124(3) 0.4504(2) 0.0486(13) Uani 1 1 d .
H6 H 0.4385 0.4419 0.4213 0.058 Uiso 1 1 calc R
C7 C 0.7359(7) 0.4402(2) 0.4901(2) 0.0503(13) Uani 1 1 d .
H7 H 0.7624 0.4883 0.4879 0.060 Uiso 1 1 calc R
C8 C 0.8912(7) 0.3985(3) 0.5331(2) 0.0530(14) Uani 1 1 d .
H8 H 1.0252 0.4177 0.5595 0.064 Uiso 1 1 calc R
C9 C 0.8499(7) 0.3294(3) 0.5371(2) 0.0475(13) Uani 1 1 d .
H9 H 0.9567 0.3007 0.5663 0.057 Uiso 1 1 calc R
C10 C 0.6531(7) 0.3003(3) 0.4989(2) 0.0441(13) Uani 1 1 d .
C11 C 0.1654(7) 0.3272(2) 0.3476(2) 0.0396(12) Uani 1 1 d .
C12 C -0.0280(7) 0.2861(2) 0.3113(2) 0.0396(12) Uani 1 1 d .
C13 C -0.1576(7) 0.2435(2) 0.3497(2) 0.0456(13) Uani 1 1 d .
H13 H -0.1179 0.2381 0.4020 0.055 Uiso 1 1 calc R
C14 C -0.3435(7) 0.2087(2) 0.3133(2) 0.0437(12) Uani 1 1 d .
H14 H -0.4317 0.1802 0.3404 0.052 Uiso 1 1 calc R
C15 C -0.3987(7) 0.2162(2) 0.2373(2) 0.0430(12) Uani 1 1 d .
C16 C -0.2756(7) 0.2574(2) 0.1974(2) 0.0478(13) Uani 1 1 d .
H16 H -0.3162 0.2621 0.1450 0.057 Uiso 1 1 calc R
C17 C -0.0908(6) 0.2924(2) 0.2341(2) 0.0413(12) Uani 1 1 d .
H17 H -0.0049 0.3212 0.2065 0.050 Uiso 1 1 calc R
C18 C 0.2099(7) 0.3924(3) 0.3099(2) 0.0408(12) Uani 1 1 d .
C19 C 0.0572(7) 0.4472(3) 0.3071(2) 0.0532(14) Uani 1 1 d .
H19 H -0.0746 0.4428 0.3303 0.064 Uiso 1 1 calc R
C20 C 0.0965(8) 0.5075(3) 0.2710(3) 0.0619(15) Uani 1 1 d .
H20 H -0.0069 0.5446 0.2708 0.074 Uiso 1 1 calc R
C21 C 0.2839(9) 0.5150(3) 0.2350(2) 0.0595(15) Uani 1 1 d .
H21 H 0.3076 0.5563 0.2091 0.071 Uiso 1 1 calc R
C22 C 0.4362(7) 0.4610(3) 0.2374(2) 0.0516(14) Uani 1 1 d .
H22 H 0.5673 0.4658 0.2139 0.062 Uiso 1 1 calc R
C23 C 0.3992(7) 0.4001(2) 0.2738(2) 0.0457(13) Uani 1 1 d .
H23 H 0.5038 0.3633 0.2742 0.055 Uiso 1 1 calc R
C24 C 0.3424(7) 0.1345(2) 0.5006(2) 0.0411(12) Uani 1 1 d .
C25 C 0.2285(7) 0.0977(2) 0.4300(2) 0.0587(14) Uani 1 1 d .
H25A H 0.3380 0.0917 0.3952 0.088 Uiso 1 1 calc R
H25B H 0.1013 0.1254 0.4063 0.088 Uiso 1 1 calc R
H25C H 0.1736 0.0525 0.4434 0.088 Uiso 1 1 calc R
C26 C 0.1742(7) 0.1431(2) 0.5562(2) 0.0607(14) Uani 1 1 d .
H26A H 0.0433 0.1694 0.5328 0.091 Uiso 1 1 calc R
H26B H 0.2470 0.1677 0.6004 0.091 Uiso 1 1 calc R
H26C H 0.1249 0.0976 0.5709 0.091 Uiso 1 1 calc R
C27 C 0.5429(7) 0.0920(2) 0.5370(2) 0.0537(14) Uani 1 1 d .
H27A H 0.4900 0.0469 0.5514 0.080 Uiso 1 1 calc R
H27B H 0.6172 0.1161 0.5814 0.080 Uiso 1 1 calc R
H27C H 0.6504 0.0859 0.5015 0.080 Uiso 1 1 calc R

loop_
_atom_site_aniso_label
_atom_site_aniso_U_11
_atom_site_aniso_U_22
_atom_site_aniso_U_33
_atom_site_aniso_U_23
_atom_site_aniso_U_13
_atom_site_aniso_U_12
O1 0.059(2) 0.103(3) 0.042(2) 0.002(2) -0.0145(17) -0.0108(19)
O2 0.052(2) 0.071(3) 0.066(2) 0.010(2) -0.0081(17) -0.0150(19)
O3 0.0387(19) 0.055(3) 0.0438(17) 0.0026(17) -0.0080(14) 0.0041(18)
N1 0.037(2) 0.045(3) 0.041(2) -0.004(2) -0.0043(17) -0.005(2)
N2 0.046(3) 0.064(4) 0.050(3) 0.001(3) -0.005(2) 0.001(2)
C2 0.035(3) 0.058(4) 0.034(3) -0.002(3) -0.003(2) 0.002(3)
C4 0.040(3) 0.045(4) 0.041(3) 0.001(3) -0.003(2) 0.007(3)
C5 0.031(3) 0.044(4) 0.040(3) -0.008(3) -0.002(2) -0.007(3)
C6 0.042(3) 0.058(4) 0.042(3) -0.010(3) -0.006(2) -0.001(3)
C7 0.049(3) 0.049(4) 0.050(3) -0.007(3) -0.002(2) -0.001(3)
C8 0.046(3) 0.059(4) 0.049(3) -0.009(3) -0.010(2) -0.003(3)
C9 0.043(3) 0.053(4) 0.042(3) -0.006(3) -0.007(2) -0.001(3)
C10 0.036(3) 0.056(4) 0.039(3) -0.007(3) 0.003(2) -0.001(3)
C11 0.032(3) 0.050(4) 0.035(3) 0.002(3) -0.001(2) 0.004(3)
C12 0.034(3) 0.046(3) 0.037(3) -0.002(2) -0.004(2) 0.004(2)
C13 0.039(3) 0.054(4) 0.040(3) 0.001(3) -0.007(2) 0.007(3)
C14 0.042(3) 0.047(3) 0.041(3) 0.003(2) 0.002(2) -0.002(2)
C15 0.036(3) 0.053(4) 0.037(3) -0.002(3) -0.007(2) -0.006(3)
C16 0.044(3) 0.061(4) 0.034(3) -0.001(3) -0.007(2) 0.000(3)
C17 0.035(3) 0.051(3) 0.036(3) -0.005(2) -0.002(2) 0.000(2)
C18 0.034(3) 0.050(4) 0.036(3) 0.005(3) -0.003(2) 0.001(3)
C19 0.035(3) 0.062(4) 0.060(3) 0.005(3) -0.002(2) 0.002(3)
C20 0.059(4) 0.053(4) 0.067(3) 0.003(3) -0.009(3) 0.008(3)
C21 0.055(4) 0.063(4) 0.055(3) 0.013(3) -0.009(3) -0.001(3)
C22 0.038(3) 0.063(4) 0.051(3) 0.006(3) -0.008(2) -0.006(3)
C23 0.044(3) 0.047(4) 0.044(3) 0.006(3) -0.002(2) 0.006(3)
C24 0.036(3) 0.044(4) 0.041(3) 0.001(3) 0.000(2) 0.001(3)
C25 0.060(3) 0.057(4) 0.052(3) 0.005(3) -0.019(2) -0.010(3)
C26 0.062(3) 0.068(4) 0.051(3) 0.005(3) 0.003(3) -0.003(3)
C27 0.043(3) 0.058(4) 0.055(3) 0.002(3) -0.009(2) 0.004(3)

loop_
_atom_type_symbol
_atom_type_description
_atom_type_scat_dispersion_real
_atom_type_scat_dispersion_imag
_atom_type_scat_source
C C 0.0181 0.0091 'International Tables Vol C Tables 4.2.6.8 and 6.1.1.4'
H H 0.0000 0.0000 'International Tables Vol C Tables 4.2.6.8 and 6.1.1.4'
N N 0.0311 0.0180 'International Tables Vol C Tables 4.2.6.8 and 6.1.1.4'
O O 0.0492 0.0322 'International Tables Vol C Tables 4.2.6.8 and 6.1.1.4'

loop_
_geom_angle_atom_site_label_1
_geom_angle_atom_site_label_2
_geom_angle_atom_site_label_3
_geom_angle
C2 O3 C4 121.2(4)
C2 N1 C10 118.4(4)
O1 N2 O2 123.6(4)
O1 N2 C15 118.3(4)
O2 N2 C15 118.1(4)
N1 C2 O3 123.8(5)
N1 C2 C24 123.7(4)
O3 C2 C24 112.3(4)
C11 C4 O3 115.8(4)
C11 C4 C5 130.5(5)
O3 C4 C5 113.7(4)
C6 C5 C10 117.0(4)
C6 C5 C4 125.5(4)
C10 C5 C4 117.5(5)
C7 C6 C5 121.5(4)
C7 C6 H6 119.2
C5 C6 H6 119.2
C6 C7 C8 120.6(5)
C6 C7 H7 119.7
C8 C7 H7 119.7
C9 C8 C7 119.4(4)
C9 C8 H8 120.3
C7 C8 H8 120.3
C8 C9 C10 121.1(5)
C8 C9 H9 119.5
C10 C9 H9 119.5
C9 C10 N1 118.5(5)
C9 C10 C5 120.4(5)
N1 C10 C5 121.2(4)
C4 C11 C18 120.0(4)
C4 C11 C12 124.0(4)
C18 C11 C12 115.9(4)
C13 C12 C17 117.6(4)
C13 C12 C11 123.9(4)
C17 C12 C11 118.4(4)
C14 C13 C12 121.4(4)
C14 C13 H13 119.3
C12 C13 H13 119.3
C15 C14 C13 119.0(4)
C15 C14 H14 120.5
C13 C14 H14 120.5
C16 C15 C14 121.5(4)
C16 C15 N2 119.4(4)
C14 C15 N2 119.1(4)
C15 C16 C17 119.2(4)
C15 C16 H16 120.4
C17 C16 H16 120.4
C16 C17 C12 121.2(4)
C16 C17 H17 119.4
C12 C17 H17 119.4
C23 C18 C19 118.2(5)
C23 C18 C11 121.4(4)
C19 C18 C11 120.4(4)
C20 C19 C18 120.5(5)
C20 C19 H19 119.7
C18 C19 H19 119.7
C19 C20 C21 121.2(5)
C19 C20 H20 119.4
C21 C20 H20 119.4
C20 C21 C22 118.7(5)
C20 C21 H21 120.7
C22 C21 H21 120.7
C21 C22 C23 120.7(5)
C21 C22 H22 119.6
C23 C22 H22 119.6
C22 C23 C18 120.7(4)
C22 C23 H23 119.7
C18 C23 H23 119.7
C2 C24 C27 109.5(4)
C2 C24 C26 107.3(4)
C27 C24 C26 109.0(3)
C2 C24 C25 111.1(3)
C27 C24 C25 109.7(4)
C26 C24 C25 110.1(4)
C24 C25 H25A 109.5
C24 C25 H25B 109.5
H25A C25 H25B 109.5
C24 C25 H25C 109.5
H25A C25 H25C 109.5
H25B C25 H25C 109.5
C24 C26 H26A 109.5
C24 C26 H26B 109.5
H26A C26 H26B 109.5
C24 C26 H26C 109.5
H26A C26 H26C 109.5
H26B C26 H26C 109.5
C24 C27 H27A 109.5
C24 C27 H27B 109.5
H27A C27 H27B 109.5
C24 C27 H27C 109.5
H27A C27 H27C 109.5
H27B C27 H27C 109.5

loop_
_geom_bond_atom_site_label_1
_geom_bond_atom_site_label_2
_geom_bond_distance
O1 N2 1.221(4)
O2 N2 1.229(4)
O3 C2 1.373(4)
O3 C4 1.411(5)
N1 C2 1.270(5)
N1 C10 1.409(5)
N2 C15 1.470(5)
C2 C24 1.504(6)
C4 C11 1.360(5)
C4 C5 1.454(6)
C5 C6 1.403(5)
C5 C10 1.416(5)
C6 C7 1.381(5)
C6 H6 0.9500
C7 C8 1.385(5)
C7 H7 0.9500
C8 C9 1.368(5)
C8 H8 0.9500
C9 C10 1.397(5)
C9 H9 0.9500
C11 C18 1.480(5)
C11 C12 1.481(5)
C12 C13 1.387(5)
C12 C17 1.401(5)
C13 C14 1.385(5)
C13 H13 0.9500
C14 C15 1.377(5)
C14 H14 0.9500
C15 C16 1.365(5)
C16 C17 1.385(5)
C16 H16 0.9500
C17 H17 0.9500
C18 C23 1.396(5)
C18 C19 1.400(5)
C19 C20 1.379(5)
C19 H19 0.9500
C20 C21 1.385(6)
C20 H20 0.9500
C21 C22 1.386(6)
C21 H21 0.9500
C22 C23 1.388(5)
C22 H22 0.9500
C23 H23 0.9500
C24 C27 1.526(5)
C24 C26 1.533(5)
C24 C25 1.537(5)
C25 H25A 0.9800
C25 H25B 0.9800
C25 H25C 0.9800
C26 H26A 0.9800
C26 H26B 0.9800
C26 H26C 0.9800
C27 H27A 0.9800
C27 H27B 0.9800
C27 H27C 0.9800

loop_
_geom_torsion_atom_site_label_1
_geom_torsion_atom_site_label_2
_geom_torsion_atom_site_label_3
_geom_torsion_atom_site_label_4
_geom_torsion
C10 N1 C2 O3 6.6(6)
C10 N1 C2 C24 -169.0(4)
C4 O3 C2 N1 10.1(6)
C4 O3 C2 C24 -173.9(3)
C2 O3 C4 C11 156.1(3)
C2 O3 C4 C5 -22.8(5)
C11 C4 C5 C6 20.8(7)
O3 C4 C5 C6 -160.5(4)
C11 C4 C5 C10 -159.0(4)
O3 C4 C5 C10 19.6(5)
C10 C5 C6 C7 2.5(6)
C4 C5 C6 C7 -177.4(4)
C5 C6 C7 C8 0.1(6)
C6 C7 C8 C9 -1.2(6)
C7 C8 C9 C10 -0.4(6)
C8 C9 C10 N1 -176.1(4)
C8 C9 C10 C5 3.1(6)
C2 N1 C10 C9 170.4(4)
C2 N1 C10 C5 -8.8(6)
C6 C5 C10 C9 -4.0(6)
C4 C5 C10 C9 175.8(4)
C6 C5 C10 N1 175.1(4)
C4 C5 C10 N1 -5.0(6)
O3 C4 C11 C18 -175.6(3)
C5 C4 C11 C18 3.0(7)
O3 C4 C11 C12 1.8(6)
C5 C4 C11 C12 -179.6(4)
C4 C11 C12 C13 32.3(6)
C18 C11 C12 C13 -150.2(4)
C4 C11 C12 C17 -150.5(4)
C18 C11 C12 C17 27.0(5)
C17 C12 C13 C14 -0.5(6)
C11 C12 C13 C14 176.8(4)
C12 C13 C14 C15 0.7(6)
C13 C14 C15 C16 -0.6(7)
C13 C14 C15 N2 -179.7(4)
O1 N2 C15 C16 -2.0(6)
O2 N2 C15 C16 178.5(4)
O1 N2 C15 C14 177.1(4)
O2 N2 C15 C14 -2.4(6)
C14 C15 C16 C17 0.2(7)
N2 C15 C16 C17 179.3(4)
C15 C16 C17 C12 0.1(6)
C13 C12 C17 C16 0.0(6)
C11 C12 C17 C16 -177.4(4)
C4 C11 C18 C23 67.9(5)
C12 C11 C18 C23 -109.7(4)
C4 C11 C18 C19 -114.5(4)
C12 C11 C18 C19 67.9(5)
C23 C18 C19 C20 -1.3(6)
C11 C18 C19 C20 -179.0(4)
C18 C19 C20 C21 1.7(6)
C19 C20 C21 C22 -1.7(7)
C20 C21 C22 C23 1.4(6)
C21 C22 C23 C18 -1.1(6)
C19 C18 C23 C22 1.1(6)
C11 C18 C23 C22 178.7(4)
N1 C2 C24 C27 -14.1(5)
O3 C2 C24 C27 169.9(3)
N1 C2 C24 C26 104.1(4)
O3 C2 C24 C26 -71.9(4)
N1 C2 C24 C25 -135.5(4)
O3 C2 C24 C25 48.5(4)
